data_1560397
loop_
_publ_author_name
'Lahoud, Marcelo G.'
'Frem, Regina C.G.'
'Marques, Lippy F.'
'Arroyos, Guilherme'
'Brand\~ao, Paula'
'Ferreira, Rute A.S.'
'Carlos, Lu\'is D.'

_publ_section_title
;
 A novel near monochromatic red emissive europium(III) metal-organic
 framework based on 1,2,4,5-benzenetetracarboxylate: From synthesis to
 photoluminescence studies
;
_journal_name_full 'Journal of Solid State Chemistry'
_journal_page_first 176
_journal_page_last 183
_journal_paper_doi 10.1016/j.jssc.2017.05.041
_journal_volume 253
_journal_year 2017
_chemical_formula_moiety 'C15 H5 Eu2 O13'
_chemical_formula_sum 'C15 H5 Eu2 O13'
_chemical_formula_weight 697.11
_space_group_crystal_system triclinic
_space_group_IT_number 2
_space_group_name_Hall '-P 1'
_space_group_name_H-M_alt 'P -1'
_atom_sites_solution_hydrogens mixed
_cell_angle_alpha 111.167(2)
_cell_angle_beta 92.775(2)
_cell_angle_gamma 111.021(2)
_cell_formula_units_Z 2
_cell_length_a 7.5213(4)
_cell_length_b 10.3018(6)
_cell_length_c 11.4847(6)
_cell_measurement_reflns_used 490
_cell_measurement_temperature 150(2)
_cell_measurement_theta_max 26.30
_cell_measurement_theta_min 2.86
_cell_volume 758.25(7)
_computing_cell_refinement 'Bruker Smart'
_computing_data_collection 'Bruker Smart'
_computing_data_reduction 'Bruker Saint'
_computing_molecular_graphics
;
O. V. Dolomanov, L. J. Bourhis, R. J. Gildea, J. A. K. Howard and H. Puschmann,
OLEX2: a complete structure solution, refinement and analysis program.
J. Appl. Cryst. (2009). 42, 339-341.
;
_computing_publication_material
;
O. V. Dolomanov, L. J. Bourhis, R. J. Gildea, J. A. K. Howard and H. Puschmann,
OLEX2: a complete structure solution, refinement and analysis program.
J. Appl. Cryst. (2009). 42, 339-341.
;
_computing_structure_refinement 'SHELXL-2013 (Sheldrick, 2013)'
_computing_structure_solution 'SHELXS-2013 (Sheldrick, 2013)'
_diffrn_ambient_temperature 150(2)
_diffrn_measured_fraction_theta_full 1.000
_diffrn_measured_fraction_theta_max 0.999
_diffrn_measurement_device_type CCD
_diffrn_measurement_method 'omega and phi scans'
_diffrn_radiation_type MoK\a
_diffrn_radiation_wavelength 0.71073
_diffrn_reflns_av_R_equivalents 0.0456
_diffrn_reflns_av_unetI/netI 0.0205
_diffrn_reflns_Laue_measured_fraction_full 1.000
_diffrn_reflns_Laue_measured_fraction_max 0.999
_diffrn_reflns_limit_h_max 10
_diffrn_reflns_limit_h_min -10
_diffrn_reflns_limit_k_max 14
_diffrn_reflns_limit_k_min -14
_diffrn_reflns_limit_l_max 16
_diffrn_reflns_limit_l_min -16
_diffrn_reflns_number 59925
_diffrn_reflns_point_group_measured_fraction_full 1.000
_diffrn_reflns_point_group_measured_fraction_max 0.999
_diffrn_reflns_theta_full 25.242
_diffrn_reflns_theta_max 30.580
_diffrn_reflns_theta_min 2.317
_diffrn_source 'fine-focus sealed tube'
_exptl_absorpt_coefficient_mu 8.282
_exptl_absorpt_correction_T_max 0.7461
_exptl_absorpt_correction_T_min 0.5855
_exptl_absorpt_correction_type multi-scan
_exptl_crystal_colour colourless
_exptl_crystal_density_diffrn 3.053
_exptl_crystal_description plate
_exptl_crystal_F_000 650
_exptl_crystal_size_max 0.06
_exptl_crystal_size_mid 0.04
_exptl_crystal_size_min 0.01
_refine_diff_density_max 1.174
_refine_diff_density_min -1.077
_refine_diff_density_rms 0.156
_refine_ls_extinction_coef .
_refine_ls_extinction_method none
_refine_ls_goodness_of_fit_ref 1.085
_refine_ls_hydrogen_treatment mixed
_refine_ls_matrix_type full
_refine_ls_number_parameters 279
_refine_ls_number_reflns 4665
_refine_ls_number_restraints 0
_refine_ls_restrained_S_all 1.085
_refine_ls_R_factor_all 0.0249
_refine_ls_R_factor_gt 0.0188
_refine_ls_shift/su_max 0.004
_refine_ls_shift/su_mean 0.000
_refine_ls_structure_factor_coef Fsqd
_refine_ls_weighting_details 'w=1/[\s^2^(Fo^2^)+(0.0069P)^2^+3.1570P] where P=(Fo^2^+2Fc^2^)/3'
_refine_ls_weighting_scheme calc
_refine_ls_wR_factor_gt 0.0376
_refine_ls_wR_factor_ref 0.0392
_reflns_Friedel_coverage 0.000
_reflns_Friedel_fraction_full .
_reflns_Friedel_fraction_max .
_reflns_number_gt 4096
_reflns_number_total 4665
_reflns_threshold_expression 'I > 2\s(I)'
_cod_data_source_file Eu_MOF.cif
_cod_data_source_block Eu_MOF
_cod_database_code 1560397
_olex2_refinement_description
;
1. Others
 Fixed Uiso: H6(0.009) H9(0.01) H24(0.008)
 Fixed X: H6(0.8409) H9(0.6538) H24(0.8072)
 Fixed Y: H6(0.6602) H9(0.308) H24(0.006)
 Fixed Z: H6(0.7321) H9(0.3084) H24(0.0507)
;
_shelx_estimated_absorpt_t_max 0.922
_shelx_estimated_absorpt_t_min 0.636

loop_
_space_group_symop_operation_xyz
'x, y, z'
'-x, -y, -z'

loop_
_atom_site_label
_atom_site_type_symbol
_atom_site_fract_x
_atom_site_fract_y
_atom_site_fract_z
_atom_site_U_iso_or_equiv
_atom_site_adp_type
_atom_site_occupancy
_atom_site_site_symmetry_order
_atom_site_calc_flag
_atom_site_refinement_flags_posn
_atom_site_refinement_flags_adp
_atom_site_refinement_flags_occupancy
_atom_site_disorder_assembly
_atom_site_disorder_group
Eu1 Eu 0.80426(2) 0.58566(2) 1.05908(2) 0.00395(3) Uani 1 1 d . . . . .
Eu2 Eu 0.75470(2) -0.10124(2) 0.36360(2) 0.00563(4) Uani 1 1 d . . . . .
O1 O 1.0452(3) 0.8365(3) 1.2513(2) 0.0105(4) Uani 1 1 d . . . . .
H1A H 1.077(8) 0.909(6) 1.239(5) 0.039(15) Uiso 1 1 d . . . . .
H1B H 1.129(7) 0.833(5) 1.278(5) 0.022(13) Uiso 1 1 d . . . . .
O2 O 0.7267(3) 0.4862(2) 0.83821(19) 0.0075(4) Uani 1 1 d . . . . .
O3 O 0.5942(3) 0.2429(2) 0.7007(2) 0.0086(4) Uani 1 1 d . . . . .
C4 C 0.6731(4) 0.3846(3) 0.7278(3) 0.0059(5) Uani 1 1 d . . . . .
C5 C 0.7037(4) 0.4337(3) 0.6185(3) 0.0059(5) Uani 1 1 d . . . . .
C6 C 0.7986(4) 0.5887(3) 0.6457(3) 0.0078(5) Uani 1 1 d . . . . .
H6 H 0.8409 0.6602 0.7321 0.009 Uiso 1 1 calc R U . . .
C7 C 0.8325(4) 0.6408(3) 0.5490(3) 0.0064(5) Uani 1 1 d . . . . .
C8 C 0.7755(4) 0.5344(3) 0.4216(3) 0.0063(5) Uani 1 1 d . . . . .
C9 C 0.6874(4) 0.3800(3) 0.3944(3) 0.0079(5) Uani 1 1 d . . . . .
H9 H 0.6538 0.3080 0.3084 0.010 Uiso 1 1 calc R U . . .
C10 C 0.6476(4) 0.3288(3) 0.4907(3) 0.0065(5) Uani 1 1 d . . . . .
C11 C 0.9410(4) 0.8068(3) 0.5847(3) 0.0071(5) Uani 1 1 d . . . . .
O12 O 1.0053(3) 0.8975(2) 0.6986(2) 0.0107(4) Uani 1 1 d . . . . .
O13 O 0.9766(3) 0.8556(2) 0.4956(2) 0.0079(4) Uani 1 1 d . . . . .
C14 C 0.7990(4) 0.5727(3) 0.3079(3) 0.0063(5) Uani 1 1 d . . . . .
O15 O 0.6967(3) 0.6369(2) 0.27893(19) 0.0066(4) Uani 1 1 d . . . . .
O16 O 0.9039(3) 0.5290(2) 0.2361(2) 0.0101(4) Uani 1 1 d . . . . .
C17 C 0.5410(4) 0.1577(3) 0.4446(3) 0.0064(5) Uani 1 1 d . . . . .
O18 O 0.3667(3) 0.1036(2) 0.4546(2) 0.0095(4) Uani 1 1 d . . . . .
O19 O 0.6297(3) 0.0809(2) 0.3865(2) 0.0124(4) Uani 1 1 d . . . . .
O20 O 0.6998(3) -0.1968(2) 0.13678(19) 0.0072(4) Uani 1 1 d . . . . .
O21 O 0.4881(3) -0.3772(2) -0.0338(2) 0.0075(4) Uani 1 1 d . . . . .
C22 C 0.5631(4) -0.2397(3) 0.0448(3) 0.0050(5) Uani 1 1 d . . . . .
C23 C 0.5173(4) -0.1196(3) 0.0236(3) 0.0056(5) Uani 1 1 d . . . . .
C24 C 0.6821(4) 0.0038(3) 0.0298(3) 0.0070(5) Uani 1 1 d . . . . .
H24 H 0.8072 0.0060 0.0507 0.008 Uiso 1 1 calc R U . . .
C25 C 0.3319(4) -0.1238(3) -0.0061(3) 0.0064(5) Uani 1 1 d . . . . .
C26 C 0.1433(4) -0.2394(3) -0.0021(3) 0.0058(5) Uani 1 1 d . . . . .
O27 O 0.1387(3) -0.3543(2) 0.01969(19) 0.0063(4) Uani 1 1 d . . . . .
O28 O -0.0061(3) -0.2137(2) -0.0096(2) 0.0078(4) Uani 1 1 d . . . . .

loop_
_atom_site_aniso_label
_atom_site_aniso_U_11
_atom_site_aniso_U_22
_atom_site_aniso_U_33
_atom_site_aniso_U_23
_atom_site_aniso_U_13
_atom_site_aniso_U_12
Eu1 0.00437(6) 0.00284(6) 0.00388(6) 0.00133(5) 0.00094(5) 0.00065(5)
Eu2 0.00605(7) 0.00393(6) 0.00538(7) 0.00121(5) 0.00091(5) 0.00108(5)
O1 0.0098(11) 0.0096(10) 0.0087(10) 0.0030(8) -0.0006(8) 0.0012(8)
O2 0.0091(9) 0.0067(9) 0.0037(9) 0.0002(7) 0.0006(7) 0.0020(8)
O3 0.0097(10) 0.0057(9) 0.0091(9) 0.0036(8) 0.0013(8) 0.0013(8)
C4 0.0045(11) 0.0065(12) 0.0066(12) 0.0023(10) 0.0014(9) 0.0024(10)
C5 0.0059(12) 0.0050(12) 0.0065(12) 0.0024(10) 0.0016(9) 0.0017(10)
C6 0.0087(12) 0.0068(12) 0.0065(12) 0.0026(10) 0.0015(10) 0.0018(10)
C7 0.0057(12) 0.0051(12) 0.0076(12) 0.0026(10) 0.0008(9) 0.0013(10)
C8 0.0063(12) 0.0054(12) 0.0067(12) 0.0025(10) 0.0011(9) 0.0018(10)
C9 0.0097(13) 0.0057(12) 0.0064(12) 0.0016(10) 0.0017(10) 0.0018(10)
C10 0.0056(12) 0.0043(11) 0.0084(12) 0.0021(10) 0.0008(10) 0.0013(10)
C11 0.0064(12) 0.0060(12) 0.0079(12) 0.0025(10) 0.0008(10) 0.0017(10)
O12 0.0137(10) 0.0061(9) 0.0071(10) 0.0015(8) 0.0002(8) -0.0003(8)
O13 0.0080(9) 0.0050(9) 0.0086(9) 0.0036(8) -0.0004(7) -0.0003(7)
C14 0.0054(12) 0.0035(11) 0.0077(12) 0.0020(10) -0.0006(9) -0.0003(9)
O15 0.0075(9) 0.0052(9) 0.0070(9) 0.0032(7) 0.0006(7) 0.0019(7)
O16 0.0123(10) 0.0137(10) 0.0080(10) 0.0059(8) 0.0043(8) 0.0076(8)
C17 0.0087(12) 0.0059(12) 0.0054(12) 0.0038(10) 0.0008(9) 0.0021(10)
O18 0.0078(9) 0.0087(10) 0.0083(10) 0.0028(8) 0.0018(7) 0.0000(8)
O19 0.0130(10) 0.0074(10) 0.0181(11) 0.0041(9) 0.0050(9) 0.0065(8)
O20 0.0084(9) 0.0086(9) 0.0064(9) 0.0040(8) 0.0020(7) 0.0043(8)
O21 0.0074(9) 0.0043(9) 0.0089(9) 0.0019(8) 0.0027(7) 0.0009(7)
C22 0.0041(11) 0.0046(11) 0.0074(12) 0.0038(10) 0.0039(9) 0.0014(9)
C23 0.0062(12) 0.0044(11) 0.0070(12) 0.0038(10) 0.0018(9) 0.0016(9)
C24 0.0045(12) 0.0073(12) 0.0103(13) 0.0053(10) 0.0004(10) 0.0020(10)
C25 0.0053(12) 0.0052(12) 0.0081(12) 0.0031(10) 0.0013(9) 0.0011(10)
C26 0.0067(12) 0.0038(11) 0.0030(11) -0.0003(9) 0.0001(9) -0.0001(9)
O27 0.0071(9) 0.0037(9) 0.0090(9) 0.0035(7) 0.0032(7) 0.0023(7)
O28 0.0046(9) 0.0072(9) 0.0119(10) 0.0053(8) 0.0019(7) 0.0012(7)

loop_
_atom_type_symbol
_atom_type_description
_atom_type_scat_dispersion_real
_atom_type_scat_dispersion_imag
_atom_type_scat_source
C C 0.0033 0.0016 'International Tables Vol C Tables 4.2.6.8 and 6.1.1.4'
H H 0.0000 0.0000 'International Tables Vol C Tables 4.2.6.8 and 6.1.1.4'
O O 0.0106 0.0060 'International Tables Vol C Tables 4.2.6.8 and 6.1.1.4'
Eu Eu -0.1578 3.6682 'International Tables Vol C Tables 4.2.6.8 and 6.1.1.4'

loop_
_geom_angle_atom_site_label_1
_geom_angle_atom_site_label_2
_geom_angle_atom_site_label_3
_geom_angle
_geom_angle_site_symmetry_1
_geom_angle_site_symmetry_3
O1 Eu1 C14 65.31(8) . 1_556
O1 Eu1 O21 111.56(7) . 1_566
O1 Eu1 C26 64.68(7) . 1_666
O2 Eu1 O1 139.16(7) . .
O2 Eu1 C14 155.10(8) . 1_556
O2 Eu1 O15 150.29(7) . 1_556
O2 Eu1 O16 141.65(7) . 1_556
O2 Eu1 O20 106.03(7) . 1_566
O2 Eu1 O21 83.62(7) . 2_656
O2 Eu1 O21 66.65(7) . 1_566
O2 Eu1 C26 77.30(8) . 1_666
O2 Eu1 O27 72.90(7) . 2_656
O2 Eu1 O27 82.03(7) . 1_666
O2 Eu1 O28 72.09(7) . 1_666
O15 Eu1 O1 64.57(7) 1_556 .
O15 Eu1 C14 26.11(7) 1_556 1_556
O15 Eu1 O21 89.23(6) 1_556 1_566
O15 Eu1 C26 129.25(7) 1_556 1_666
O16 Eu1 O1 68.96(8) 1_556 .
O16 Eu1 C14 25.09(7) 1_556 1_556
O16 Eu1 O15 51.15(7) 1_556 1_556
O16 Eu1 O20 111.43(7) 1_556 1_566
O16 Eu1 O21 137.39(7) 1_556 1_566
O16 Eu1 C26 108.52(8) 1_556 1_666
O16 Eu1 O27 88.26(7) 1_556 1_666
O16 Eu1 O28 128.61(7) 1_556 1_666
O20 Eu1 O1 63.17(7) 1_566 .
O20 Eu1 C14 89.10(7) 1_566 1_556
O20 Eu1 O15 64.94(6) 1_566 1_556
O20 Eu1 O21 48.61(6) 1_566 1_566
O20 Eu1 C26 92.27(7) 1_566 1_666
O21 Eu1 O1 135.89(7) 2_656 .
O21 Eu1 C14 113.71(7) 1_566 1_556
O21 Eu1 C14 73.91(7) 2_656 1_556
O21 Eu1 O15 71.45(7) 2_656 1_556
O21 Eu1 O16 81.39(7) 2_656 1_556
O21 Eu1 O20 101.32(7) 2_656 1_566
O21 Eu1 O21 69.91(8) 2_656 1_566
O21 Eu1 C26 159.06(7) 2_656 1_666
O21 Eu1 C26 109.34(7) 1_566 1_666
O21 Eu1 O27 71.32(7) 2_656 2_656
O21 Eu1 O27 141.66(7) 2_656 1_666
O21 Eu1 O28 149.99(7) 2_656 1_666
C26 Eu1 C14 122.64(8) 1_666 1_556
O27 Eu1 O1 122.55(8) 2_656 .
O27 Eu1 O1 71.01(7) 1_666 .
O27 Eu1 C14 109.09(7) 1_666 1_556
O27 Eu1 C14 89.52(7) 2_656 1_556
O27 Eu1 O15 112.23(6) 2_656 1_556
O27 Eu1 O15 127.64(7) 1_666 1_556
O27 Eu1 O16 68.89(7) 2_656 1_556
O27 Eu1 O20 172.59(7) 2_656 1_566
O27 Eu1 O20 116.79(7) 1_666 1_566
O27 Eu1 O21 125.89(6) 2_656 1_566
O27 Eu1 O21 133.48(6) 1_666 1_566
O27 Eu1 C26 94.60(7) 2_656 1_666
O27 Eu1 C26 26.93(7) 1_666 1_666
O27 Eu1 O27 70.51(7) 2_656 1_666
O27 Eu1 O28 115.94(7) 2_656 1_666
O28 Eu1 O1 67.23(7) 1_666 .
O28 Eu1 C14 132.54(7) 1_666 1_556
O28 Eu1 O15 124.54(7) 1_666 1_556
O28 Eu1 O20 70.00(7) 1_666 1_566
O28 Eu1 O21 84.15(6) 1_666 1_566
O28 Eu1 C26 26.10(7) 1_666 1_666
O28 Eu1 O27 52.91(7) 1_666 1_666
O1 Eu2 Eu1 41.76(5) 1_544 1_544
O1 Eu2 C11 74.90(7) 1_544 2_766
O1 Eu2 C17 147.23(7) 1_544 2_656
O3 Eu2 Eu1 87.98(5) 2_656 1_544
O3 Eu2 O1 129.73(7) 2_656 1_544
O3 Eu2 C11 142.31(7) 2_656 2_766
O3 Eu2 O12 132.21(7) 2_656 2_766
O3 Eu2 O13 145.47(7) 2_656 2_766
O3 Eu2 O13 125.58(7) 2_656 1_545
O3 Eu2 C17 54.69(7) 2_656 2_656
C11 Eu2 Eu1 109.75(6) 2_766 1_544
C11 Eu2 C17 122.87(8) 2_766 2_656
O12 Eu2 Eu1 88.05(5) 2_766 1_544
O12 Eu2 O1 62.33(7) 2_766 1_544
O12 Eu2 C11 25.48(7) 2_766 2_766
O12 Eu2 C17 144.53(7) 2_766 2_656
O13 Eu2 Eu1 88.79(5) 1_545 1_544
O13 Eu2 Eu1 125.34(5) 2_766 1_544
O13 Eu2 O1 65.53(7) 1_545 1_544
O13 Eu2 O1 84.14(7) 2_766 1_544
O13 Eu2 C11 26.44(7) 2_766 2_766
O13 Eu2 C11 88.87(7) 1_545 2_766
O13 Eu2 O12 101.92(7) 1_545 2_766
O13 Eu2 O12 51.39(7) 2_766 2_766
O13 Eu2 O13 69.88(8) 1_545 2_766
O13 Eu2 C17 101.98(7) 2_766 2_656
O13 Eu2 C17 86.16(7) 1_545 2_656
O15 Eu2 Eu1 39.86(5) 1_545 1_544
O15 Eu2 O1 66.10(7) 1_545 1_544
O15 Eu2 O3 73.17(7) 1_545 2_656
O15 Eu2 C11 140.55(7) 1_545 2_766
O15 Eu2 O12 125.63(7) 1_545 2_766
O15 Eu2 O13 70.24(7) 1_545 1_545
O15 Eu2 O13 137.39(7) 1_545 2_766
O15 Eu2 C17 89.71(7) 1_545 2_656
O15 Eu2 O20 70.83(7) 1_545 .
C17 Eu2 Eu1 126.95(5) 2_656 1_544
O18 Eu2 Eu1 134.27(5) 2_656 1_544
O18 Eu2 O1 137.09(8) 2_656 1_544
O18 Eu2 O3 72.22(7) 2_656 2_656
O18 Eu2 C11 110.87(8) 2_656 2_766
O18 Eu2 O12 135.67(7) 2_656 2_766
O18 Eu2 O13 72.00(7) 2_656 1_545
O18 Eu2 O13 87.11(7) 2_656 2_766
O18 Eu2 O15 94.45(7) 2_656 1_545
O18 Eu2 C17 17.58(7) 2_656 2_656
O18 Eu2 O19 82.96(8) 2_656 .
O18 Eu2 O20 148.45(7) 2_656 .
O19 Eu2 Eu1 132.00(6) . 1_544
O19 Eu2 O1 134.03(8) . 1_544
O19 Eu2 O3 75.09(7) . 2_656
O19 Eu2 C11 68.33(8) . 2_766
O19 Eu2 O12 72.78(7) . 2_766
O19 Eu2 O13 75.15(7) . 2_766
O19 Eu2 O13 137.46(8) . 1_545
O19 Eu2 O15 147.35(7) . 1_545
O19 Eu2 C17 78.05(7) . 2_656
O19 Eu2 O20 94.67(8) . .
O20 Eu2 Eu1 37.35(5) . 1_544
O20 Eu2 O1 63.15(7) . 1_544
O20 Eu2 O3 76.75(7) . 2_656
O20 Eu2 C11 97.13(8) . 2_766
O20 Eu2 O12 71.69(7) . 2_766
O20 Eu2 O13 124.43(7) . 1_545
O20 Eu2 O13 122.84(7) . 2_766
O20 Eu2 C17 131.27(7) . 2_656
Eu1 O1 Eu2 94.43(7) . 1_566
Eu1 O1 H1A 115(4) . .
Eu1 O1 H1B 116(4) . .
Eu2 O1 H1A 91(4) 1_566 .
Eu2 O1 H1B 130(4) 1_566 .
H1A O1 H1B 108(6) . .
C4 O2 Eu1 156.16(19) . .
C4 O3 Eu2 121.82(18) . 2_656
O2 C4 O3 124.5(3) . .
O2 C4 C5 117.7(2) . .
O3 C4 C5 117.8(2) . .
C6 C5 C4 119.0(2) . .
C6 C5 C10 118.6(3) . .
C10 C5 C4 122.3(2) . .
C5 C6 H6 119.2 . .
C7 C6 C5 121.6(3) . .
C7 C6 H6 119.2 . .
C6 C7 C8 119.0(3) . .
C6 C7 C11 118.9(2) . .
C8 C7 C11 122.0(3) . .
C7 C8 C14 125.2(2) . .
C9 C8 C7 119.5(3) . .
C9 C8 C14 115.3(2) . .
C8 C9 H9 119.4 . .
C10 C9 C8 121.3(3) . .
C10 C9 H9 119.4 . .
C5 C10 C17 125.5(3) . .
C9 C10 C5 119.9(3) . .
C9 C10 C17 114.7(2) . .
C7 C11 Eu2 162.9(2) . 2_766
O12 C11 Eu2 63.09(15) . 2_766
O12 C11 C7 120.8(3) . .
O12 C11 O13 119.9(3) . .
O13 C11 Eu2 58.73(14) . 2_766
O13 C11 C7 119.2(2) . .
C11 O12 Eu2 91.43(17) . 2_766
Eu2 O13 Eu2 110.12(8) 1_565 2_766
C11 O13 Eu2 94.84(16) . 2_766
C11 O13 Eu2 128.04(18) . 1_565
C8 C14 Eu1 169.18(19) . 1_554
O15 C14 Eu1 64.07(15) . 1_554
O15 C14 C8 119.4(3) . .
O16 C14 Eu1 56.84(15) . 1_554
O16 C14 C8 119.6(3) . .
O16 C14 O15 120.7(3) . .
Eu2 O15 Eu1 104.59(7) 1_565 1_554
C14 O15 Eu1 89.82(17) . 1_554
C14 O15 Eu2 128.72(17) . 1_565
C14 O16 Eu1 98.07(17) . 1_554
C10 C17 Eu2 106.30(17) . 2_656
O18 C17 Eu2 33.95(13) . 2_656
O18 C17 C10 118.9(3) . .
O19 C17 Eu2 130.48(19) . 2_656
O19 C17 C10 115.8(2) . .
O19 C17 O18 124.8(3) . .
C17 O18 Eu2 128.47(19) . 2_656
C17 O19 Eu2 150.1(2) . .
Eu2 O20 Eu1 107.55(8) . 1_544
C22 O20 Eu1 100.45(17) . 1_544
C22 O20 Eu2 138.03(18) . .
Eu1 O21 Eu1 110.09(7) 2_656 1_544
C22 O21 Eu1 88.73(16) . 1_544
C22 O21 Eu1 132.91(18) . 2_656
O20 C22 Eu1 55.17(14) . 1_544
O20 C22 C23 117.4(2) . .
O21 C22 Eu1 66.52(15) . 1_544
O21 C22 O20 119.7(3) . .
O21 C22 C23 122.3(2) . .
C23 C22 Eu1 156.62(18) . 1_544
C24 C23 C22 113.5(2) . .
C24 C23 C25 119.7(2) . .
C25 C23 C22 126.7(2) . .
C23 C24 H24 119.1 . .
C25 C24 C23 121.9(3) 2_655 .
C25 C24 H24 119.1 2_655 .
C23 C25 C26 125.7(2) . .
C24 C25 C23 118.4(2) 2_655 .
C24 C25 C26 115.6(2) 2_655 .
C25 C26 Eu1 168.09(19) . 1_444
O27 C26 Eu1 60.60(14) . 1_444
O27 C26 C25 121.0(2) . .
O28 C26 Eu1 60.42(14) . 1_444
O28 C26 C25 118.1(2) . .
O28 C26 O27 120.6(2) . .
Eu1 O27 Eu1 109.49(7) 2_656 1_444
C26 O27 Eu1 92.47(16) . 1_444
C26 O27 Eu1 144.97(18) . 2_656
C26 O28 Eu1 93.48(16) . 1_444

loop_
_geom_bond_atom_site_label_1
_geom_bond_atom_site_label_2
_geom_bond_distance
_geom_bond_site_symmetry_2
Eu1 O1 2.640(2) .
Eu1 O2 2.318(2) .
Eu1 C14 2.910(3) 1_556
Eu1 O15 2.617(2) 1_556
Eu1 O16 2.461(2) 1_556
Eu1 O20 2.515(2) 1_566
Eu1 O21 2.764(2) 1_566
Eu1 O21 2.373(2) 2_656
Eu1 C26 2.835(3) 1_666
Eu1 O27 2.428(2) 2_656
Eu1 O27 2.472(2) 1_666
Eu1 O28 2.470(2) 1_666
Eu2 Eu1 3.9517(3) 1_544
Eu2 O1 2.744(2) 1_544
Eu2 O3 2.418(2) 2_656
Eu2 C11 2.894(3) 2_766
Eu2 O12 2.582(2) 2_766
Eu2 O13 2.483(2) 2_766
Eu2 O13 2.461(2) 1_545
Eu2 O15 2.374(2) 1_545
Eu2 C17 3.258(3) 2_656
Eu2 O18 2.324(2) 2_656
Eu2 O19 2.325(2) .
Eu2 O20 2.383(2) .
O1 Eu2 2.744(2) 1_566
O1 H1A 0.76(6) .
O1 H1B 0.70(5) .
O2 C4 1.247(3) .
O3 Eu2 2.418(2) 2_656
O3 C4 1.270(3) .
C4 C5 1.512(4) .
C5 C6 1.399(4) .
C5 C10 1.403(4) .
C6 H6 0.9500 .
C6 C7 1.395(4) .
C7 C8 1.404(4) .
C7 C11 1.490(4) .
C8 C9 1.390(4) .
C8 C14 1.495(4) .
C9 H9 0.9500 .
C9 C10 1.389(4) .
C10 C17 1.517(4) .
C11 Eu2 2.894(3) 2_766
C11 O12 1.246(3) .
C11 O13 1.293(3) .
O12 Eu2 2.582(2) 2_766
O13 Eu2 2.483(2) 2_766
O13 Eu2 2.461(2) 1_565
C14 Eu1 2.910(3) 1_554
C14 O15 1.281(3) .
C14 O16 1.246(4) .
O15 Eu1 2.617(2) 1_554
O15 Eu2 2.374(2) 1_565
O16 Eu1 2.461(2) 1_554
C17 Eu2 3.258(3) 2_656
C17 O18 1.257(3) .
C17 O19 1.248(4) .
O18 Eu2 2.324(2) 2_656
O20 Eu1 2.515(2) 1_544
O20 C22 1.265(3) .
O21 Eu1 2.764(2) 1_544
O21 Eu1 2.373(2) 2_656
O21 C22 1.262(3) .
C22 Eu1 3.013(3) 1_544
C22 C23 1.492(4) .
C23 C24 1.397(4) .
C23 C25 1.401(4) .
C24 H24 0.9500 .
C24 C25 1.396(4) 2_655
C25 C24 1.396(4) 2_655
C25 C26 1.505(4) .
C26 Eu1 2.835(3) 1_444
C26 O27 1.285(3) .
C26 O28 1.249(3) .
O27 Eu1 2.472(2) 1_444
O27 Eu1 2.428(2) 2_656
O28 Eu1 2.470(2) 1_444
